data_7245248
loop_
_publ_author_name
'Insan, Sandeep'
'Sudheendranath, Athul'
'Venugoplan, Paloth'
'Kumar, Anil'
'Thomas, Sajesh P.'

_publ_section_title
;
 Conformational preferences in a series of \a-hydroxy-ketone derivatives:
 Interplay of conformational energies and lattice cohesive energies
;
_journal_name_full CrystEngComm
_journal_paper_doi 10.1039/D2CE00700B
_journal_year 2022
_chemical_formula_moiety 'C24 H18 O2'
_chemical_formula_sum 'C24 H18 O2'
_chemical_formula_weight 338.38
_space_group_crystal_system monoclinic
_space_group_IT_number 14
_space_group_name_Hall '-P 2ybc'
_space_group_name_H-M_alt 'P 1 21/c 1'
_atom_sites_solution_hydrogens geom
_atom_sites_solution_primary direct
_audit_creation_date 2022-03-01
_audit_creation_method
;
Olex2 1.5
(compiled 2021.12.09 svn.r5202d8cf for OlexSys, GUI svn.r6439)
;
_audit_update_record
;
2022-03-09 deposited with the CCDC.	2022-08-02 downloaded from the CCDC.
;
_cell_angle_alpha 90
_cell_angle_beta 110.560(4)
_cell_angle_gamma 90
_cell_formula_units_Z 4
_cell_length_a 9.0420(4)
_cell_length_b 18.3274(5)
_cell_length_c 11.5796(4)
_cell_measurement_reflns_used 20986
_cell_measurement_temperature 293(2)
_cell_measurement_theta_max 25
_cell_measurement_theta_min 4
_cell_volume 1796.70(12)
_computing_molecular_graphics 'Olex2 1.5 (Dolomanov et al., 2009)'
_computing_publication_material 'Olex2 1.5 (Dolomanov et al., 2009)'
_computing_structure_refinement 'SHELXL 2016/4 (Sheldrick, 2015)'
_computing_structure_solution 'SHELXS  (Sheldrick, 2008)'
_diffrn_ambient_temperature 293
_diffrn_measured_fraction_theta_full 0.997
_diffrn_measured_fraction_theta_max 0.997
_diffrn_measurement_device_type 'Super Nova'
_diffrn_radiation_type MoK\a
_diffrn_radiation_wavelength 0.71073
_diffrn_reflns_av_R_equivalents 0.0664
_diffrn_reflns_av_unetI/netI 0.0414
_diffrn_reflns_Laue_measured_fraction_full 0.997
_diffrn_reflns_Laue_measured_fraction_max 0.997
_diffrn_reflns_limit_h_max 10
_diffrn_reflns_limit_h_min -10
_diffrn_reflns_limit_k_max 21
_diffrn_reflns_limit_k_min -20
_diffrn_reflns_limit_l_max 13
_diffrn_reflns_limit_l_min -13
_diffrn_reflns_number 20986
_diffrn_reflns_point_group_measured_fraction_full 0.997
_diffrn_reflns_point_group_measured_fraction_max 0.997
_diffrn_reflns_theta_full 25.000
_diffrn_reflns_theta_max 25.000
_diffrn_reflns_theta_min 3.276
_exptl_absorpt_coefficient_mu 0.078
_exptl_absorpt_correction_T_max 0.989
_exptl_absorpt_correction_T_min 0.983
_exptl_absorpt_correction_type multi-scan
_exptl_crystal_colour colourless
_exptl_crystal_colour_primary colourless
_exptl_crystal_density_diffrn 1.251
_exptl_crystal_description block
_exptl_crystal_F_000 712
_exptl_crystal_size_max 0.28
_exptl_crystal_size_mid 0.17
_exptl_crystal_size_min 0.13
_refine_diff_density_max 0.376
_refine_diff_density_min -0.252
_refine_diff_density_rms 0.040
_refine_ls_extinction_method none
_refine_ls_goodness_of_fit_ref 1.126
_refine_ls_hydrogen_treatment constr
_refine_ls_matrix_type full
_refine_ls_number_parameters 235
_refine_ls_number_reflns 3149
_refine_ls_number_restraints 9
_refine_ls_restrained_S_all 1.127
_refine_ls_R_factor_all 0.0906
_refine_ls_R_factor_gt 0.0589
_refine_ls_shift/su_max 0.000
_refine_ls_shift/su_mean 0.000
_refine_ls_structure_factor_coef Fsqd
_refine_ls_weighting_details 'w=1/[\s^2^(Fo^2^)+(0.0778P)^2^+0.3310P] where P=(Fo^2^+2Fc^2^)/3'
_refine_ls_weighting_scheme calc
_refine_ls_wR_factor_gt 0.1585
_refine_ls_wR_factor_ref 0.1759
_reflns_Friedel_coverage 0.000
_reflns_number_gt 2065
_reflns_number_total 3149
_reflns_threshold_expression 'I > 2\s(I)'
_cod_data_source_file d2ce00700b2.cif
_cod_data_source_block venu8
_cod_database_code 7245248
_shelx_shelxl_version_number 2016/4
_shelx_space_group_comment
;
The symmetry employed for this shelxl refinement is uniquely defined
by the following loop, which should always be used as a source of
symmetry information in preference to the above space-group names.
They are only intended as comments.
;
_shelx_estimated_absorpt_t_max 0.990
_shelx_estimated_absorpt_t_min 0.978
_olex2_refinement_description
;
1. Fixed Uiso
 At 1.2 times of:
  All C(H) groups
 At 1.5 times of:
  All O(H) groups
2. Rigid body (RIGU) restrains
 C10, C11, C12
 with sigma for 1-2 distances of 0.004 and sigma for 1-3 distances of 0.004
3.a Aromatic/amide H refined with riding coordinates:
 C2(H2a), C3(H3), C4(H4), C5(H5), C6(H6), C10(H10), C11(H11), C13(H13),
 C14(H14), C15(H15), C16(H16), C18(H18), C20(H20), C21(H21), C22(H22), C23(H23),
  C24(H24)
3.b Idealised tetrahedral OH refined with riding coordinates:
 O2(H2)
;
_olex2_submission_special_instructions 'No special instructions were received'

loop_
_space_group_symop_operation_xyz
'x, y, z'
'-x, y+1/2, -z+1/2'
'-x, -y, -z'
'x, -y-1/2, z-1/2'

loop_
_atom_site_label
_atom_site_type_symbol
_atom_site_fract_x
_atom_site_fract_y
_atom_site_fract_z
_atom_site_U_iso_or_equiv
_atom_site_adp_type
_atom_site_occupancy
_atom_site_site_symmetry_order
_atom_site_calc_flag
_atom_site_refinement_flags_posn
_atom_site_refinement_flags_adp
_atom_site_refinement_flags_occupancy
_atom_site_disorder_assembly
_atom_site_disorder_group
O1 O 0.7080(2) 0.74859(9) 0.33277(14) 0.0638(5) Uani 1 1 d . . . . .
O2 O 0.5812(2) 0.72739(9) 0.57758(13) 0.0621(5) Uani 1 1 d . . . . .
H2 H 0.638009 0.745255 0.643066 0.093 Uiso 1 1 calc R U . . .
C1 C 0.5562(3) 0.64955(12) 0.35696(19) 0.0504(6) Uani 1 1 d . . . . .
C2 C 0.6258(3) 0.60172(14) 0.2982(2) 0.0632(7) Uani 1 1 d . . . . .
H2A H 0.710920 0.617005 0.276905 0.076 Uiso 1 1 calc R U . . .
C3 C 0.5689(4) 0.53145(16) 0.2715(3) 0.0817(9) Uani 1 1 d . . . . .
H3 H 0.616413 0.499473 0.232713 0.098 Uiso 1 1 calc R U . . .
C4 C 0.4432(4) 0.50861(17) 0.3015(3) 0.0886(10) Uani 1 1 d . . . . .
H4 H 0.406679 0.460961 0.284399 0.106 Uiso 1 1 calc R U . . .
C5 C 0.3712(4) 0.55536(15) 0.3565(3) 0.0775(8) Uani 1 1 d . . . . .
H5 H 0.283800 0.539927 0.374651 0.093 Uiso 1 1 calc R U . . .
C6 C 0.4272(3) 0.62547(14) 0.3853(2) 0.0635(7) Uani 1 1 d . . . . .
H6 H 0.378370 0.656856 0.423958 0.076 Uiso 1 1 calc R U . . .
C7 C 0.6234(3) 0.72426(12) 0.38500(19) 0.0480(6) Uani 1 1 d . . . . .
C8 C 0.5815(3) 0.77323(12) 0.47809(19) 0.0485(6) Uani 1 1 d . . . . .
C9 C 0.4138(3) 0.80235(13) 0.4115(2) 0.0568(7) Uani 1 1 d . . . . .
C10 C 0.3055(4) 0.80532(16) 0.4749(3) 0.0766(8) Uani 1 1 d . . . . .
H10 H 0.338177 0.790955 0.557140 0.092 Uiso 1 1 calc R U . . .
C11 C 0.1549(4) 0.82876(17) 0.4179(3) 0.0860(9) Uani 1 1 d . . . . .
H11 H 0.085554 0.829650 0.461144 0.103 Uiso 1 1 calc R U . . .
C12 C 0.1036(3) 0.85122(14) 0.2968(3) 0.0668(7) Uani 1 1 d . . . . .
C13 C -0.0573(4) 0.87694(16) 0.2338(4) 0.0890(10) Uani 1 1 d . . . . .
H13 H -0.129023 0.877463 0.274998 0.107 Uiso 1 1 calc R U . . .
C14 C -0.1016(4) 0.89958(17) 0.1178(4) 0.0932(11) Uani 1 1 d . . . . .
H14 H -0.203725 0.916776 0.078414 0.112 Uiso 1 1 calc R U . . .
C15 C 0.0052(4) 0.89774(19) 0.0541(4) 0.1030(12) Uani 1 1 d . . . . .
H15 H -0.028038 0.913599 -0.027334 0.124 Uiso 1 1 calc R U . . .
C16 C 0.1565(4) 0.87322(18) 0.1089(3) 0.0899(10) Uani 1 1 d . . . . .
H16 H 0.225167 0.872131 0.065029 0.108 Uiso 1 1 calc R U . . .
C17 C 0.2067(3) 0.85001(14) 0.2304(2) 0.0643(7) Uani 1 1 d . . . . .
C18 C 0.3657(3) 0.82387(13) 0.2930(2) 0.0634(7) Uani 1 1 d . . . . .
H18 H 0.435975 0.821913 0.250640 0.076 Uiso 1 1 calc R U . . .
C19 C 0.7054(3) 0.83331(12) 0.5259(2) 0.0523(6) Uani 1 1 d . . . . .
C20 C 0.8564(3) 0.81396(15) 0.6023(2) 0.0628(7) Uani 1 1 d . . . . .
H20 H 0.880929 0.764973 0.619812 0.075 Uiso 1 1 calc R U . . .
C21 C 0.9706(4) 0.86602(17) 0.6525(3) 0.0796(9) Uani 1 1 d . . . . .
H21 H 1.070548 0.852350 0.705233 0.096 Uiso 1 1 calc R U . . .
C22 C 0.9362(5) 0.93851(19) 0.6242(3) 0.0894(10) Uani 1 1 d . . . . .
H22 H 1.013362 0.973870 0.656821 0.107 Uiso 1 1 calc R U . . .
C23 C 0.7900(5) 0.95818(16) 0.5489(3) 0.0902(10) Uani 1 1 d . . . . .
H23 H 0.767139 1.007173 0.530010 0.108 Uiso 1 1 calc R U . . .
C24 C 0.6737(4) 0.90597(14) 0.4996(2) 0.0709(8) Uani 1 1 d . . . . .
H24 H 0.573506 0.920285 0.448204 0.085 Uiso 1 1 calc R U . . .

loop_
_atom_site_aniso_label
_atom_site_aniso_U_11
_atom_site_aniso_U_22
_atom_site_aniso_U_33
_atom_site_aniso_U_23
_atom_site_aniso_U_13
_atom_site_aniso_U_12
O1 0.0799(12) 0.0654(11) 0.0538(10) -0.0070(8) 0.0333(9) -0.0139(9)
O2 0.0841(12) 0.0614(11) 0.0398(9) 0.0030(7) 0.0205(8) -0.0143(8)
C1 0.0583(15) 0.0472(13) 0.0392(12) 0.0007(10) 0.0090(11) -0.0004(11)
C2 0.0808(18) 0.0578(16) 0.0523(14) -0.0043(12) 0.0249(13) 0.0015(13)
C3 0.115(3) 0.0553(17) 0.081(2) -0.0168(15) 0.0414(19) -0.0044(17)
C4 0.121(3) 0.0562(18) 0.088(2) -0.0145(16) 0.037(2) -0.0243(18)
C5 0.088(2) 0.0653(19) 0.081(2) -0.0107(16) 0.0321(16) -0.0220(15)
C6 0.0701(17) 0.0558(16) 0.0638(16) -0.0048(13) 0.0226(13) -0.0065(13)
C7 0.0541(14) 0.0478(14) 0.0372(12) 0.0020(10) 0.0099(11) 0.0011(11)
C8 0.0624(15) 0.0444(13) 0.0383(12) 0.0025(10) 0.0172(11) 0.0004(11)
C9 0.0702(17) 0.0447(14) 0.0535(15) -0.0022(11) 0.0195(13) 0.0000(11)
C10 0.080(2) 0.080(2) 0.0783(19) -0.0007(15) 0.0386(16) 0.0110(16)
C11 0.095(2) 0.080(2) 0.101(2) -0.0064(18) 0.058(2) 0.0068(17)
C12 0.0775(19) 0.0466(15) 0.0786(18) -0.0128(13) 0.0303(16) -0.0037(13)
C13 0.070(2) 0.0628(19) 0.124(3) -0.0280(19) 0.020(2) 0.0027(15)
C14 0.070(2) 0.067(2) 0.116(3) -0.023(2) -0.001(2) 0.0112(16)
C15 0.081(2) 0.091(3) 0.109(3) 0.007(2) -0.003(2) 0.0199(19)
C16 0.084(2) 0.097(2) 0.081(2) 0.0130(18) 0.0188(17) 0.0101(18)
C17 0.0718(18) 0.0548(16) 0.0619(16) -0.0057(13) 0.0183(14) -0.0034(13)
C18 0.0649(17) 0.0621(16) 0.0601(16) 0.0028(13) 0.0182(13) 0.0070(13)
C19 0.0711(17) 0.0489(14) 0.0393(12) -0.0064(10) 0.0224(12) -0.0078(12)
C20 0.0696(18) 0.0587(16) 0.0592(15) -0.0085(12) 0.0217(14) -0.0061(13)
C21 0.0760(19) 0.083(2) 0.0731(19) -0.0191(16) 0.0181(15) -0.0183(16)
C22 0.104(3) 0.076(2) 0.085(2) -0.0190(18) 0.029(2) -0.0368(19)
C23 0.127(3) 0.0523(17) 0.087(2) -0.0066(16) 0.032(2) -0.0217(18)
C24 0.093(2) 0.0509(16) 0.0606(16) 0.0021(13) 0.0173(14) -0.0080(14)

loop_
_atom_type_symbol
_atom_type_description
_atom_type_scat_dispersion_real
_atom_type_scat_dispersion_imag
_atom_type_scat_source
C C 0.0033 0.0016 'International Tables Vol C Tables 4.2.6.8 and 6.1.1.4'
H H 0.0000 0.0000 'International Tables Vol C Tables 4.2.6.8 and 6.1.1.4'
O O 0.0106 0.0060 'International Tables Vol C Tables 4.2.6.8 and 6.1.1.4'

loop_
_geom_angle_atom_site_label_1
_geom_angle_atom_site_label_2
_geom_angle_atom_site_label_3
_geom_angle
_geom_angle_site_symmetry_1
_geom_angle_site_symmetry_3
_geom_angle_publ_flag
C8 O2 H2 109.5 . . ?
C2 C1 C6 118.5(2) . . ?
C2 C1 C7 117.9(2) . . ?
C6 C1 C7 123.6(2) . . ?
C1 C2 H2A 120.0 . . ?
C3 C2 C1 120.1(3) . . ?
C3 C2 H2A 120.0 . . ?
C2 C3 H3 119.8 . . ?
C4 C3 C2 120.4(3) . . ?
C4 C3 H3 119.8 . . ?
C3 C4 H4 119.9 . . ?
C5 C4 C3 120.2(3) . . ?
C5 C4 H4 119.9 . . ?
C4 C5 H5 119.9 . . ?
C4 C5 C6 120.3(3) . . ?
C6 C5 H5 119.9 . . ?
C1 C6 H6 119.8 . . ?
C5 C6 C1 120.4(3) . . ?
C5 C6 H6 119.8 . . ?
O1 C7 C1 120.7(2) . . ?
O1 C7 C8 119.0(2) . . ?
C1 C7 C8 120.3(2) . . ?
O2 C8 C7 106.92(17) . . ?
O2 C8 C9 109.16(18) . . ?
O2 C8 C19 109.90(17) . . ?
C9 C8 C7 106.97(17) . . ?
C19 C8 C7 110.05(18) . . ?
C19 C8 C9 113.58(19) . . ?
C10 C9 C8 119.6(2) . . ?
C18 C9 C8 121.5(2) . . ?
C18 C9 C10 118.9(2) . . ?
C9 C10 H10 119.4 . . ?
C11 C10 C9 121.2(3) . . ?
C11 C10 H10 119.4 . . ?
C10 C11 H11 119.6 . . ?
C10 C11 C12 120.8(3) . . ?
C12 C11 H11 119.6 . . ?
C11 C12 C13 121.8(3) . . ?
C11 C12 C17 120.2(3) . . ?
C17 C12 C13 118.0(3) . . ?
C12 C13 H13 120.0 . . ?
C14 C13 C12 120.1(3) . . ?
C14 C13 H13 120.0 . . ?
C13 C14 H14 119.8 . . ?
C13 C14 C15 120.4(3) . . ?
C15 C14 H14 119.8 . . ?
C14 C15 H15 119.2 . . ?
C16 C15 C14 121.6(4) . . ?
C16 C15 H15 119.2 . . ?
C15 C16 H16 120.3 . . ?
C15 C16 C17 119.3(3) . . ?
C17 C16 H16 120.3 . . ?
C12 C17 C18 117.7(2) . . ?
C16 C17 C12 120.6(3) . . ?
C16 C17 C18 121.7(3) . . ?
C9 C18 C17 121.2(3) . . ?
C9 C18 H18 119.4 . . ?
C17 C18 H18 119.4 . . ?
C20 C19 C8 118.6(2) . . ?
C24 C19 C8 123.3(2) . . ?
C24 C19 C20 118.1(2) . . ?
C19 C20 H20 119.4 . . ?
C21 C20 C19 121.1(3) . . ?
C21 C20 H20 119.4 . . ?
C20 C21 H21 120.2 . . ?
C20 C21 C22 119.7(3) . . ?
C22 C21 H21 120.2 . . ?
C21 C22 H22 120.0 . . ?
C23 C22 C21 119.9(3) . . ?
C23 C22 H22 120.0 . . ?
C22 C23 H23 119.7 . . ?
C22 C23 C24 120.6(3) . . ?
C24 C23 H23 119.7 . . ?
C19 C24 C23 120.6(3) . . ?
C19 C24 H24 119.7 . . ?
C23 C24 H24 119.7 . . ?

loop_
_geom_bond_atom_site_label_1
_geom_bond_atom_site_label_2
_geom_bond_distance
_geom_bond_site_symmetry_2
_geom_bond_publ_flag
O1 C7 1.215(3) . ?
O2 H2 0.8200 . ?
O2 C8 1.427(2) . ?
C1 C2 1.388(3) . ?
C1 C6 1.390(3) . ?
C1 C7 1.487(3) . ?
C2 H2A 0.9300 . ?
C2 C3 1.381(4) . ?
C3 H3 0.9300 . ?
C3 C4 1.366(4) . ?
C4 H4 0.9300 . ?
C4 C5 1.362(4) . ?
C5 H5 0.9300 . ?
C5 C6 1.378(3) . ?
C6 H6 0.9300 . ?
C7 C8 1.548(3) . ?
C8 C9 1.535(3) . ?
C8 C19 1.529(3) . ?
C9 C10 1.416(4) . ?
C9 C18 1.345(3) . ?
C10 H10 0.9300 . ?
C10 C11 1.358(4) . ?
C11 H11 0.9300 . ?
C11 C12 1.376(4) . ?
C12 C13 1.458(4) . ?
C12 C17 1.402(4) . ?
C13 H13 0.9300 . ?
C13 C14 1.326(5) . ?
C14 H14 0.9300 . ?
C14 C15 1.406(5) . ?
C15 H15 0.9300 . ?
C15 C16 1.367(4) . ?
C16 H16 0.9300 . ?
C16 C17 1.385(4) . ?
C17 C18 1.446(4) . ?
C18 H18 0.9300 . ?
C19 C20 1.388(3) . ?
C19 C24 1.374(3) . ?
C20 H20 0.9300 . ?
C20 C21 1.376(4) . ?
C21 H21 0.9300 . ?
C21 C22 1.378(4) . ?
C22 H22 0.9300 . ?
C22 C23 1.352(5) . ?
C23 H23 0.9300 . ?
C23 C24 1.388(4) . ?
C24 H24 0.9300 . ?

loop_
_geom_torsion_atom_site_label_1
_geom_torsion_atom_site_label_2
_geom_torsion_atom_site_label_3
_geom_torsion_atom_site_label_4
_geom_torsion
_geom_torsion_site_symmetry_1
_geom_torsion_site_symmetry_2
_geom_torsion_site_symmetry_3
_geom_torsion_site_symmetry_4
_geom_torsion_publ_flag
O1 C7 C8 O2 -141.8(2) . . . . ?
O1 C7 C8 C9 101.4(2) . . . . ?
O1 C7 C8 C19 -22.5(3) . . . . ?
O2 C8 C9 C10 23.0(3) . . . . ?
O2 C8 C9 C18 -155.6(2) . . . . ?
O2 C8 C19 C20 48.5(3) . . . . ?
O2 C8 C19 C24 -129.9(2) . . . . ?
C1 C2 C3 C4 0.5(4) . . . . ?
C1 C7 C8 O2 40.3(3) . . . . ?
C1 C7 C8 C9 -76.5(2) . . . . ?
C1 C7 C8 C19 159.67(19) . . . . ?
C2 C1 C6 C5 0.6(4) . . . . ?
C2 C1 C7 O1 17.9(3) . . . . ?
C2 C1 C7 C8 -164.3(2) . . . . ?
C2 C3 C4 C5 1.1(5) . . . . ?
C3 C4 C5 C6 -1.8(5) . . . . ?
C4 C5 C6 C1 1.0(4) . . . . ?
C6 C1 C2 C3 -1.3(4) . . . . ?
C6 C1 C7 O1 -161.5(2) . . . . ?
C6 C1 C7 C8 16.3(3) . . . . ?
C7 C1 C2 C3 179.3(2) . . . . ?
C7 C1 C6 C5 180.0(2) . . . . ?
C7 C8 C9 C10 138.4(2) . . . . ?
C7 C8 C9 C18 -40.3(3) . . . . ?
C7 C8 C19 C20 -69.0(2) . . . . ?
C7 C8 C19 C24 112.6(2) . . . . ?
C8 C9 C10 C11 -178.1(2) . . . . ?
C8 C9 C18 C17 178.9(2) . . . . ?
C8 C19 C20 C21 -177.1(2) . . . . ?
C8 C19 C24 C23 178.0(2) . . . . ?
C9 C8 C19 C20 171.1(2) . . . . ?
C9 C8 C19 C24 -7.3(3) . . . . ?
C9 C10 C11 C12 -0.8(5) . . . . ?
C10 C9 C18 C17 0.3(4) . . . . ?
C10 C11 C12 C13 -179.7(3) . . . . ?
C10 C11 C12 C17 0.1(4) . . . . ?
C11 C12 C13 C14 178.6(3) . . . . ?
C11 C12 C17 C16 -179.3(3) . . . . ?
C11 C12 C17 C18 0.7(4) . . . . ?
C12 C13 C14 C15 1.2(5) . . . . ?
C12 C17 C18 C9 -0.9(4) . . . . ?
C13 C12 C17 C16 0.5(4) . . . . ?
C13 C12 C17 C18 -179.5(2) . . . . ?
C13 C14 C15 C16 -0.3(5) . . . . ?
C14 C15 C16 C17 -0.4(5) . . . . ?
C15 C16 C17 C12 0.3(5) . . . . ?
C15 C16 C17 C18 -179.7(3) . . . . ?
C16 C17 C18 C9 179.1(3) . . . . ?
C17 C12 C13 C14 -1.3(4) . . . . ?
C18 C9 C10 C11 0.6(4) . . . . ?
C19 C8 C9 C10 -100.0(3) . . . . ?
C19 C8 C9 C18 81.4(3) . . . . ?
C19 C20 C21 C22 -1.7(4) . . . . ?
C20 C19 C24 C23 -0.4(4) . . . . ?
C20 C21 C22 C23 1.0(5) . . . . ?
C21 C22 C23 C24 0.0(5) . . . . ?
C22 C23 C24 C19 -0.3(5) . . . . ?
C24 C19 C20 C21 1.4(4) . . . . ?
